data_2234915
loop_
_publ_author_name
'Singh, Durga Prasad'
'Pratap, Seema'
'Butcher, Ray J.'
'Gupta, Sushil K.'

_publ_section_title
;
 Methyl 2-(thiophene-2-carboxamido)benzoate
;
_journal_coeditor_code BT5852
_journal_issue 6
_journal_name_full 'Acta Crystallographica Section E'
_journal_page_first o1765
_journal_paper_doi 10.1107/S160053681202082X
_journal_volume 68
_journal_year 2012
_chemical_formula_iupac 'C13 H11 N O3 S'
_chemical_formula_moiety 'C13 H11 N O3 S'
_chemical_formula_sum 'C13 H11 N O3 S'
_chemical_formula_weight 261.29
_chemical_name_systematic
;
Methyl 2-(thiophene-2-carboxamido)benzoate
;
_space_group_IT_number 29
_symmetry_cell_setting orthorhombic
_symmetry_space_group_name_Hall 'P 2c -2ac'
_symmetry_space_group_name_H-M 'P c a 21'
_atom_sites_solution_hydrogens geom
_atom_sites_solution_primary direct
_atom_sites_solution_secondary difmap
_audit_creation_method SHELXL-97
_cell_angle_alpha 90.00
_cell_angle_beta 90.00
_cell_angle_gamma 90.00
_cell_formula_units_Z 4
_cell_length_a 19.2845(4)
_cell_length_b 3.86753(8)
_cell_length_c 15.6430(3)
_cell_measurement_reflns_used 1440
_cell_measurement_temperature 123(2)
_cell_measurement_theta_max 75.0507
_cell_measurement_theta_min 2.8225
_cell_volume 1166.71(4)
_computing_cell_refinement
;
CrysAlis PRO (Agilent, 2012)
;
_computing_data_collection
;
CrysAlis PRO (Agilent, 2012)
;
_computing_data_reduction
;
CrysAlis PRO (Agilent, 2012)
;
_computing_molecular_graphics 'SHELXTL (Sheldrick, 2008)'
_computing_publication_material 'SHELXTL (Sheldrick, 2008)'
_computing_structure_refinement 'SHELXL97 (Sheldrick, 2008)'
_computing_structure_solution 'SHELXS97 (Sheldrick, 2008)'
_diffrn_ambient_temperature 123(2)
_diffrn_detector_area_resol_mean 10.5081
_diffrn_measured_fraction_theta_full 1.000
_diffrn_measured_fraction_theta_max 0.974
_diffrn_measurement_device_type 'Agilent Xcalibur Ruby Gemini'
_diffrn_measurement_method '\w scans'
_diffrn_radiation_monochromator graphite
_diffrn_radiation_source 'Enhance (Cu) X-ray Source'
_diffrn_radiation_type CuK\a
_diffrn_radiation_wavelength 1.54184
_diffrn_reflns_av_R_equivalents 0.0326
_diffrn_reflns_av_sigmaI/netI 0.0360
_diffrn_reflns_limit_h_max 23
_diffrn_reflns_limit_h_min -15
_diffrn_reflns_limit_k_max 4
_diffrn_reflns_limit_k_min -4
_diffrn_reflns_limit_l_max 19
_diffrn_reflns_limit_l_min -6
_diffrn_reflns_number 2379
_diffrn_reflns_theta_full 67.50
_diffrn_reflns_theta_max 75.23
_diffrn_reflns_theta_min 4.59
_exptl_absorpt_coefficient_mu 2.479
_exptl_absorpt_correction_T_max 0.908
_exptl_absorpt_correction_T_min 0.573
_exptl_absorpt_correction_type analytical
_exptl_absorpt_process_details '(CrysAlis PRO; Agilent, 2012)'
_exptl_crystal_colour colorless
_exptl_crystal_density_diffrn 1.488
_exptl_crystal_density_method 'not measured'
_exptl_crystal_description needle
_exptl_crystal_F_000 544
_exptl_crystal_size_max 0.4461
_exptl_crystal_size_mid 0.1795
_exptl_crystal_size_min 0.0394
_refine_diff_density_max 0.206
_refine_diff_density_min -0.270
_refine_ls_abs_structure_details 'Flack (1983), 206 Friedel pairs'
_refine_ls_abs_structure_Flack -0.02(2)
_refine_ls_extinction_method none
_refine_ls_goodness_of_fit_ref 1.039
_refine_ls_hydrogen_treatment mixed
_refine_ls_matrix_type full
_refine_ls_number_parameters 168
_refine_ls_number_reflns 1422
_refine_ls_number_restraints 2
_refine_ls_restrained_S_all 1.039
_refine_ls_R_factor_all 0.0344
_refine_ls_R_factor_gt 0.0332
_refine_ls_shift/su_max 0.000
_refine_ls_shift/su_mean 0.000
_refine_ls_structure_factor_coef Fsqd
_refine_ls_weighting_details 'calc w=1/[\s^2^(Fo^2^)+(0.0597P)^2^+0.0898P] where P=(Fo^2^+2Fc^2^)/3'
_refine_ls_weighting_scheme calc
_refine_ls_wR_factor_gt 0.0880
_refine_ls_wR_factor_ref 0.0901
_reflns_number_gt 1381
_reflns_number_total 1422
_reflns_threshold_expression I>2\s(I)
_cod_data_source_file bt5852.cif
_cod_data_source_block I
_cod_database_code 2234915
_cod_database_fobs_code 2234915

loop_
_symmetry_equiv_pos_as_xyz
'x, y, z'
'-x, -y, z+1/2'
'x+1/2, -y, z'
'-x+1/2, y, z+1/2'

loop_
_atom_site_type_symbol
_atom_site_label
_atom_site_fract_x
_atom_site_fract_y
_atom_site_fract_z
_atom_site_U_iso_or_equiv
_atom_site_adp_type
_atom_site_calc_flag
_atom_site_refinement_flags
_atom_site_occupancy
_atom_site_symmetry_multiplicity
S S1 0.25886(3) 0.20133(16) 0.72770(5) 0.03006(19) Uani d . 1 1
O O1 0.28253(10) 0.3657(6) 0.54680(14) 0.0304(4) Uani d . 1 1
O O2 0.51080(11) 0.8922(6) 0.60945(13) 0.0339(5) Uani d . 1 1
O O3 0.57519(10) 1.1406(5) 0.50816(14) 0.0308(4) Uani d . 1 1
N N1 0.38872(12) 0.6290(6) 0.56315(15) 0.0252(5) Uani d D 1 1
H H1B 0.4151(18) 0.698(9) 0.603(2) 0.037(10) Uiso d D 1 1
C C1 0.29286(16) 0.2186(7) 0.8287(2) 0.0307(6) Uani d . 1 1
H H1A 0.2694 0.1372 0.8781 0.037 Uiso calc R 1 1
C C2 0.35685(16) 0.3611(8) 0.8301(2) 0.0304(6) Uani d . 1 1
H H2A 0.3831 0.3919 0.8810 0.037 Uiso calc R 1 1
C C3 0.38110(14) 0.4607(7) 0.74725(17) 0.0249(5) Uani d . 1 1
H H3A 0.4251 0.5621 0.7364 0.030 Uiso calc R 1 1
C C4 0.33202(13) 0.3900(7) 0.68499(18) 0.0251(5) Uani d . 1 1
C C5 0.33132(14) 0.4577(7) 0.59160(18) 0.0247(6) Uani d . 1 1
C C6 0.40520(13) 0.7321(7) 0.4797(2) 0.0231(5) Uani d . 1 1
C C7 0.36094(14) 0.6720(7) 0.41074(19) 0.0262(6) Uani d . 1 1
H H7A 0.3173 0.5642 0.4201 0.031 Uiso calc R 1 1
C C8 0.38002(15) 0.7678(7) 0.3290(2) 0.0279(6) Uani d . 1 1
H H8A 0.3498 0.7185 0.2826 0.034 Uiso calc R 1 1
C C9 0.44255(15) 0.9352(7) 0.31331(18) 0.0277(6) Uani d . 1 1
H H9A 0.4550 1.0010 0.2569 0.033 Uiso calc R 1 1
C C10 0.48604(14) 1.0039(7) 0.38091(19) 0.0261(6) Uani d . 1 1
H H10A 0.5284 1.1221 0.3708 0.031 Uiso calc R 1 1
C C11 0.46910(13) 0.9032(7) 0.46454(18) 0.0241(6) Uani d . 1 1
C C12 0.51909(14) 0.9743(7) 0.53544(18) 0.0253(5) Uani d . 1 1
C C13 0.62744(16) 1.2115(9) 0.5729(2) 0.0359(7) Uani d . 1 1
H H13A 0.6645 1.3525 0.5479 0.054 Uiso calc R 1 1
H H13B 0.6469 0.9929 0.5937 0.054 Uiso calc R 1 1
H H13C 0.6062 1.3367 0.6206 0.054 Uiso calc R 1 1

loop_
_atom_site_aniso_label
_atom_site_aniso_U_11
_atom_site_aniso_U_22
_atom_site_aniso_U_33
_atom_site_aniso_U_12
_atom_site_aniso_U_13
_atom_site_aniso_U_23
S1 0.0264(3) 0.0293(3) 0.0345(4) -0.0023(2) 0.0046(3) 0.0010(4)
O1 0.0248(9) 0.0361(10) 0.0303(10) -0.0051(8) -0.0037(8) -0.0012(9)
O2 0.0329(10) 0.0454(11) 0.0235(10) -0.0104(9) -0.0042(9) 0.0033(10)
O3 0.0254(9) 0.0401(11) 0.0268(9) -0.0077(9) -0.0033(9) 0.0017(9)
N1 0.0234(10) 0.0295(11) 0.0227(11) -0.0024(9) -0.0005(9) -0.0013(9)
C1 0.0342(14) 0.0284(14) 0.0294(15) 0.0026(11) 0.0072(12) 0.0021(12)
C2 0.0341(14) 0.0299(13) 0.0272(14) 0.0021(12) 0.0037(12) 0.0013(12)
C3 0.0281(12) 0.0242(11) 0.0224(12) -0.0015(10) 0.0044(11) 0.0004(10)
C4 0.0230(12) 0.0226(12) 0.0298(14) 0.0020(10) 0.0037(11) 0.0009(10)
C5 0.0245(12) 0.0208(12) 0.0288(14) 0.0035(10) 0.0019(11) 0.0001(10)
C6 0.0239(13) 0.0211(11) 0.0243(12) 0.0017(9) 0.0006(11) -0.0002(11)
C7 0.0232(12) 0.0263(13) 0.0290(15) -0.0009(10) -0.0042(12) -0.0018(11)
C8 0.0301(13) 0.0282(12) 0.0255(14) 0.0035(11) -0.0094(12) -0.0020(11)
C9 0.0333(13) 0.0287(14) 0.0210(12) 0.0050(11) 0.0007(11) 0.0033(11)
C10 0.0256(12) 0.0251(13) 0.0277(14) 0.0007(11) 0.0018(11) 0.0005(10)
C11 0.0239(12) 0.0218(11) 0.0267(14) 0.0028(10) -0.0032(11) -0.0021(11)
C12 0.0240(12) 0.0260(12) 0.0258(13) 0.0006(10) -0.0017(10) -0.0011(10)
C13 0.0292(14) 0.0416(17) 0.0370(16) -0.0082(12) -0.0090(14) 0.0002(15)

loop_
_atom_type_symbol
_atom_type_description
_atom_type_scat_dispersion_real
_atom_type_scat_dispersion_imag
_atom_type_scat_source
C C 0.0181 0.0091 'International Tables Vol C Tables 4.2.6.8 and 6.1.1.4'
H H 0.0000 0.0000 'International Tables Vol C Tables 4.2.6.8 and 6.1.1.4'
N N 0.0311 0.0180 'International Tables Vol C Tables 4.2.6.8 and 6.1.1.4'
O O 0.0492 0.0322 'International Tables Vol C Tables 4.2.6.8 and 6.1.1.4'
S S 0.3331 0.5567 'International Tables Vol C Tables 4.2.6.8 and 6.1.1.4'

loop_
_geom_angle_atom_site_label_1
_geom_angle_atom_site_label_2
_geom_angle_atom_site_label_3
_geom_angle
C1 S1 C4 91.59(15)
C12 O3 C13 115.6(3)
C5 N1 C6 128.7(2)
C5 N1 H1B 113(3)
C6 N1 H1B 117(3)
C2 C1 S1 112.4(2)
C2 C1 H1A 123.8
S1 C1 H1A 123.8
C1 C2 C3 113.2(3)
C1 C2 H2A 123.4
C3 C2 H2A 123.4
C4 C3 C2 111.1(2)
C4 C3 H3A 124.4
C2 C3 H3A 124.4
C3 C4 C5 131.5(2)
C3 C4 S1 111.7(2)
C5 C4 S1 116.7(2)
O1 C5 N1 125.2(3)
O1 C5 C4 121.2(3)
N1 C5 C4 113.5(2)
C7 C6 N1 122.3(2)
C7 C6 C11 118.6(3)
N1 C6 C11 119.1(3)
C8 C7 C6 120.6(3)
C8 C7 H7A 119.7
C6 C7 H7A 119.7
C7 C8 C9 121.3(3)
C7 C8 H8A 119.4
C9 C8 H8A 119.4
C10 C9 C8 118.9(3)
C10 C9 H9A 120.6
C8 C9 H9A 120.6
C9 C10 C11 121.4(2)
C9 C10 H10A 119.3
C11 C10 H10A 119.3
C10 C11 C6 119.2(2)
C10 C11 C12 119.4(2)
C6 C11 C12 121.4(3)
O2 C12 O3 122.8(3)
O2 C12 C11 125.2(3)
O3 C12 C11 112.1(2)
O3 C13 H13A 109.5
O3 C13 H13B 109.5
H13A C13 H13B 109.5
O3 C13 H13C 109.5
H13A C13 H13C 109.5
H13B C13 H13C 109.5

loop_
_geom_bond_atom_site_label_1
_geom_bond_atom_site_label_2
_geom_bond_distance
S1 C1 1.711(3)
S1 C4 1.723(3)
O1 C5 1.226(3)
O2 C12 1.211(4)
O3 C12 1.329(3)
O3 C13 1.454(4)
N1 C5 1.365(4)
N1 C6 1.401(4)
N1 H1B 0.852(19)
C1 C2 1.352(4)
C1 H1A 0.9500
C2 C3 1.431(4)
C2 H2A 0.9500
C3 C4 1.385(4)
C3 H3A 0.9500
C4 C5 1.484(4)
C6 C7 1.395(4)
C6 C11 1.419(3)
C7 C8 1.381(4)
C7 H7A 0.9500
C8 C9 1.390(4)
C8 H8A 0.9500
C9 C10 1.375(4)
C9 H9A 0.9500
C10 C11 1.404(4)
C10 H10A 0.9500
C11 C12 1.495(4)
C13 H13A 0.9800
C13 H13B 0.9800
C13 H13C 0.9800

loop_
_geom_hbond_atom_site_label_D
_geom_hbond_atom_site_label_H
_geom_hbond_atom_site_label_A
_geom_hbond_site_symmetry_A
_geom_hbond_distance_DH
_geom_hbond_distance_HA
_geom_hbond_distance_DA
_geom_hbond_angle_DHA
N1 H1B O2 . 0.852(19) 1.99(3) 2.665(3) 135(4)
C9 H9A O2 2_674 0.95 2.43 3.380(3) 174.2
C13 H13A O1 3_575 0.98 2.52 3.433(4) 154.3

loop_
_geom_torsion_atom_site_label_1
_geom_torsion_atom_site_label_2
_geom_torsion_atom_site_label_3
_geom_torsion_atom_site_label_4
_geom_torsion
C4 S1 C1 C2 0.0(2)
S1 C1 C2 C3 -0.5(3)
C1 C2 C3 C4 0.8(4)
C2 C3 C4 C5 177.1(3)
C2 C3 C4 S1 -0.8(3)
C1 S1 C4 C3 0.4(2)
C1 S1 C4 C5 -177.8(2)
C6 N1 C5 O1 -0.8(5)
C6 N1 C5 C4 179.6(2)
C3 C4 C5 O1 178.3(3)
S1 C4 C5 O1 -3.9(4)
C3 C4 C5 N1 -2.1(4)
S1 C4 C5 N1 175.66(19)
C5 N1 C6 C7 1.1(4)
C5 N1 C6 C11 -178.8(3)
N1 C6 C7 C8 -177.9(3)
C11 C6 C7 C8 2.0(4)
C6 C7 C8 C9 -1.9(4)
C7 C8 C9 C10 0.3(4)
C8 C9 C10 C11 1.2(4)
C9 C10 C11 C6 -1.1(4)
C9 C10 C11 C12 178.1(2)
C7 C6 C11 C10 -0.5(4)
N1 C6 C11 C10 179.4(3)
C7 C6 C11 C12 -179.7(2)
N1 C6 C11 C12 0.2(4)
C13 O3 C12 O2 1.5(4)
C13 O3 C12 C11 -178.4(2)
C10 C11 C12 O2 -178.1(3)
C6 C11 C12 O2 1.0(4)
C10 C11 C12 O3 1.7(4)
C6 C11 C12 O3 -179.1(2)

loop_
_cod_related_entry_id
_cod_related_entry_database
_cod_related_entry_code
1 ChemSpider 593984
